data_4316873
loop_
_publ_author_name
'Chelsea L. Mandell'
'Shannon S. Kleinbach'
'William G. Dougherty'
'W. Scott Kassel'
'Chip Nataro'

_publ_section_title
;
 Electrochemistry of 1,1'-Bis(2,4-dialkylphosphetanyl)ferrocene and
 1,1'-Bis(2,5-dialkylphospholanyl)ferrocene Ligands: Free Phosphines,
 Metal Complexes, and Chalcogenides
;
_journal_name_full 'Inorganic Chemistry'
_journal_page_first 9718
_journal_page_last 9727
_journal_paper_doi 10.1021/ic1016164
_journal_volume 49
_journal_year 2010
_chemical_formula_sum 'C24 H36 Cl2 Fe P2 Pt'
_chemical_formula_weight 708.31
_chemical_name_systematic
; 
 ? 
;
_space_group_IT_number 19
_symmetry_cell_setting orthorhombic
_symmetry_space_group_name_Hall 'P 2ac 2ab'
_symmetry_space_group_name_H-M 'P 21 21 21'
_atom_sites_solution_hydrogens geom
_atom_sites_solution_primary direct
_atom_sites_solution_secondary difmap
_audit_creation_method SHELXL-97
_cell_angle_alpha 90.00
_cell_angle_beta 90.00
_cell_angle_gamma 90.00
_cell_formula_units_Z 4
_cell_length_a 11.2156(14)
_cell_length_b 13.7145(17)
_cell_length_c 16.728(2)
_cell_measurement_reflns_used 9900
_cell_measurement_temperature 135(2)
_cell_measurement_theta_max 33.29
_cell_measurement_theta_min 2.35
_cell_volume 2573.0(5)
_computing_cell_refinement 'Bruker SAINT'
_computing_data_collection 'Bruker APEX2'
_computing_data_reduction 'Bruker SAINT'
_computing_molecular_graphics 'Bruker SHELXTL'
_computing_publication_material 'Bruker SHELXTL'
_computing_structure_refinement 'SHELXL-97 (Sheldrick, 2008)'
_computing_structure_solution 'SHELXS-97 (Sheldrick, 2008)'
_diffrn_ambient_temperature 135(2)
_diffrn_measured_fraction_theta_full 1.000
_diffrn_measured_fraction_theta_max 0.993
_diffrn_measurement_device_type 'Bruker APEX-II CCD'
_diffrn_measurement_method '\f and \w scans'
_diffrn_radiation_monochromator graphite
_diffrn_radiation_source 'fine-focus sealed tube'
_diffrn_radiation_type MoK\a
_diffrn_radiation_wavelength 0.71073
_diffrn_reflns_av_R_equivalents 0.0244
_diffrn_reflns_av_sigmaI/netI 0.0291
_diffrn_reflns_limit_h_max 17
_diffrn_reflns_limit_h_min -14
_diffrn_reflns_limit_k_max 11
_diffrn_reflns_limit_k_min -21
_diffrn_reflns_limit_l_max 25
_diffrn_reflns_limit_l_min -21
_diffrn_reflns_number 27265
_diffrn_reflns_theta_full 25.00
_diffrn_reflns_theta_max 33.30
_diffrn_reflns_theta_min 1.92
_exptl_absorpt_coefficient_mu 6.337
_exptl_absorpt_correction_T_max 0.4122
_exptl_absorpt_correction_T_min 0.3496
_exptl_absorpt_correction_type multi-scan
_exptl_absorpt_process_details SADABS
_exptl_crystal_colour yellow
_exptl_crystal_density_diffrn 1.828
_exptl_crystal_density_method 'not measured'
_exptl_crystal_description block
_exptl_crystal_F_000 1392
_exptl_crystal_size_max 0.21
_exptl_crystal_size_mid 0.21
_exptl_crystal_size_min 0.17
_refine_diff_density_max 1.152
_refine_diff_density_min -1.035
_refine_diff_density_rms 0.089
_refine_ls_abs_structure_details 'Flack H D (1983), Acta Cryst. A39, 876-881'
_refine_ls_abs_structure_Flack -0.009(3)
_refine_ls_extinction_method none
_refine_ls_goodness_of_fit_ref 1.027
_refine_ls_hydrogen_treatment constr
_refine_ls_matrix_type full
_refine_ls_number_parameters 275
_refine_ls_number_reflns 9783
_refine_ls_number_restraints 0
_refine_ls_restrained_S_all 1.027
_refine_ls_R_factor_all 0.0205
_refine_ls_R_factor_gt 0.0189
_refine_ls_shift/su_max 0.002
_refine_ls_shift/su_mean 0.000
_refine_ls_structure_factor_coef Fsqd
_refine_ls_weighting_details 'calc w=1/[\s^2^(Fo^2^)+(0.0198P)^2^+0.0794P] where P=(Fo^2^+2Fc^2^)/3'
_refine_ls_weighting_scheme calc
_refine_ls_wR_factor_gt 0.0408
_refine_ls_wR_factor_ref 0.0412
_reflns_number_gt 9405
_reflns_number_total 9783
_reflns_threshold_expression >2sigma(I)
_cod_data_source_file ic1016164_si_002_03.cif
_cod_data_source_block '[PtCl2(REtFT)]'
_cod_depositor_comments
;
The following automatic conversions were performed:

'_symmetry_cell_setting' value 'Orthorhombic' changed to
'orthorhombic' according to the built-in table from CIF Core
dictionary named 'cif_core.dic' version 2.4.1 from 2010-06-29.

Automatic conversion script
Id: cif_fix_values 1646 2011-03-28 12:23:43Z adriana 
;
_cod_original_cell_volume 2573.1(5)
_cod_database_code 4316873

loop_
_symmetry_equiv_pos_as_xyz
'x, y, z'
'-x+1/2, -y, z+1/2'
'-x, y+1/2, -z+1/2'
'x+1/2, -y+1/2, -z'

loop_
_atom_site_label
_atom_site_type_symbol
_atom_site_fract_x
_atom_site_fract_y
_atom_site_fract_z
_atom_site_U_iso_or_equiv
_atom_site_adp_type
_atom_site_occupancy
_atom_site_symmetry_multiplicity
_atom_site_calc_flag
_atom_site_refinement_flags
_atom_site_disorder_assembly
_atom_site_disorder_group
Fe1 Fe 0.47874(3) 0.10453(2) 0.500772(19) 0.01680(6) Uani 1 1 d . . .
Pt1 Pt 0.372449(7) -0.073529(5) 0.305710(4) 0.01301(2) Uani 1 1 d . . .
Cl1 Cl 0.45570(5) -0.12615(4) 0.18318(3) 0.02013(10) Uani 1 1 d . . .
Cl2 Cl 0.20350(5) -0.16469(5) 0.26749(4) 0.02487(12) Uani 1 1 d . . .
P1 P 0.54662(5) 0.00198(4) 0.33006(3) 0.01369(10) Uani 1 1 d . . .
P2 P 0.26786(5) -0.02254(4) 0.41265(3) 0.01452(10) Uani 1 1 d . . .
C1 C 0.58797(19) 0.02592(17) 0.43193(13) 0.0170(4) Uani 1 1 d . . .
C2 C 0.5511(2) -0.03131(18) 0.49950(14) 0.0204(4) Uani 1 1 d . . .
H2A H 0.5059 -0.0941 0.4973 0.025 Uiso 1 1 calc R . .
C3 C 0.5883(2) 0.0182(2) 0.57060(15) 0.0286(6) Uani 1 1 d . . .
H3A H 0.5720 -0.0031 0.6267 0.034 Uiso 1 1 calc R . .
C4 C 0.6499(2) 0.1039(2) 0.54742(15) 0.0290(6) Uani 1 1 d . . .
H4A H 0.6838 0.1538 0.5845 0.035 Uiso 1 1 calc R . .
C5 C 0.6502(2) 0.1092(2) 0.46249(15) 0.0237(5) Uani 1 1 d . . .
H5A H 0.6869 0.1624 0.4298 0.028 Uiso 1 1 calc R . .
C6 C 0.31121(19) 0.08873(16) 0.46165(12) 0.0160(4) Uani 1 1 d . . .
C7 C 0.3102(2) 0.11001(18) 0.54663(13) 0.0192(4) Uani 1 1 d . . .
H7A H 0.2773 0.0673 0.5897 0.023 Uiso 1 1 calc R . .
C8 C 0.3658(2) 0.20128(17) 0.55741(13) 0.0216(4) Uani 1 1 d . . .
H8A H 0.3814 0.2333 0.6101 0.026 Uiso 1 1 calc R . .
C9 C 0.4003(2) 0.23875(17) 0.48181(14) 0.0219(5) Uani 1 1 d . . .
H9A H 0.4430 0.3016 0.4720 0.026 Uiso 1 1 calc R . .
C10 C 0.3660(2) 0.16972(15) 0.42274(13) 0.0181(4) Uani 1 1 d . . .
H10A H 0.3790 0.1764 0.3639 0.022 Uiso 1 1 calc R . .
C11 C 0.8728(3) -0.1447(2) 0.28447(16) 0.0316(5) Uani 1 1 d . . .
H11A H 0.9237 -0.1862 0.3178 0.047 Uiso 1 1 calc R . .
H11B H 0.9196 -0.0898 0.2639 0.047 Uiso 1 1 calc R . .
H11C H 0.8416 -0.1829 0.2396 0.047 Uiso 1 1 calc R . .
C12 C 0.7694(2) -0.10614(17) 0.33435(14) 0.0200(4) Uani 1 1 d . . .
H12A H 0.7238 -0.1617 0.3565 0.024 Uiso 1 1 calc R . .
H12B H 0.8011 -0.0677 0.3797 0.024 Uiso 1 1 calc R . .
C13 C 0.6872(2) -0.04282(17) 0.28521(13) 0.0174(4) Uani 1 1 d . . .
H13A H 0.6697 -0.0756 0.2331 0.021 Uiso 1 1 calc R . .
C14 C 0.7234(2) 0.06519(19) 0.26990(15) 0.0232(5) Uani 1 1 d . . .
H14A H 0.7781 0.0903 0.3116 0.028 Uiso 1 1 calc R . .
H14B H 0.7596 0.0744 0.2164 0.028 Uiso 1 1 calc R . .
C15 C 0.5968(2) 0.11185(17) 0.27572(14) 0.0189(4) Uani 1 1 d . . .
H15A H 0.5957 0.1716 0.3100 0.023 Uiso 1 1 calc R . .
C16 C 0.5399(2) 0.12870(18) 0.19428(15) 0.0256(5) Uani 1 1 d . . .
H16A H 0.5439 0.0674 0.1632 0.031 Uiso 1 1 calc R . .
H16B H 0.5868 0.1785 0.1652 0.031 Uiso 1 1 calc R . .
C17 C 0.4109(2) 0.16194(19) 0.19832(16) 0.0290(5) Uani 1 1 d . . .
H17A H 0.3810 0.1734 0.1441 0.043 Uiso 1 1 calc R . .
H17B H 0.4058 0.2225 0.2293 0.043 Uiso 1 1 calc R . .
H17C H 0.3626 0.1114 0.2242 0.043 Uiso 1 1 calc R . .
C18 C 0.3355(3) -0.2590(2) 0.48605(16) 0.0308(6) Uani 1 1 d . . .
H18A H 0.3270 -0.3290 0.4760 0.046 Uiso 1 1 calc R . .
H18B H 0.3680 -0.2488 0.5398 0.046 Uiso 1 1 calc R . .
H18C H 0.3898 -0.2306 0.4464 0.046 Uiso 1 1 calc R . .
C19 C 0.2151(2) -0.21037(17) 0.47983(14) 0.0248(5) Uani 1 1 d . . .
H19A H 0.1596 -0.2421 0.5178 0.030 Uiso 1 1 calc R . .
H19B H 0.1834 -0.2203 0.4252 0.030 Uiso 1 1 calc R . .
C20 C 0.2192(2) -0.10132(17) 0.49753(13) 0.0199(4) Uani 1 1 d . . .
H20A H 0.2634 -0.0864 0.5480 0.024 Uiso 1 1 calc R . .
C21 C 0.0963(2) -0.04945(18) 0.49398(15) 0.0231(5) Uani 1 1 d . . .
H21A H 0.0293 -0.0955 0.5019 0.028 Uiso 1 1 calc R . .
H21B H 0.0904 0.0045 0.5331 0.028 Uiso 1 1 calc R . .
C22 C 0.10314(19) -0.01172(17) 0.40680(14) 0.0198(4) Uani 1 1 d . . .
H22A H 0.0717 -0.0630 0.3700 0.024 Uiso 1 1 calc R . .
C23 C 0.0461(2) 0.08424(19) 0.38659(16) 0.0260(5) Uani 1 1 d . . .
H23A H 0.0808 0.1356 0.4210 0.031 Uiso 1 1 calc R . .
H23B H -0.0403 0.0805 0.3984 0.031 Uiso 1 1 calc R . .
C24 C 0.0630(3) 0.1128(2) 0.2991(2) 0.0379(7) Uani 1 1 d . . .
H24A H 0.0145 0.1705 0.2872 0.057 Uiso 1 1 calc R . .
H24B H 0.0381 0.0587 0.2647 0.057 Uiso 1 1 calc R . .
H24C H 0.1472 0.1277 0.2893 0.057 Uiso 1 1 calc R . .

loop_
_atom_site_aniso_label
_atom_site_aniso_U_11
_atom_site_aniso_U_22
_atom_site_aniso_U_33
_atom_site_aniso_U_23
_atom_site_aniso_U_13
_atom_site_aniso_U_12
Fe1 0.01809(15) 0.02017(14) 0.01212(12) -0.00302(12) 0.00019(11) -0.00258(12)
Pt1 0.01437(3) 0.01402(3) 0.01064(3) -0.00133(3) -0.00010(3) 0.00023(3)
Cl1 0.0232(3) 0.0232(2) 0.0139(2) -0.0044(2) 0.00227(18) 0.0006(2)
Cl2 0.0206(3) 0.0314(3) 0.0226(3) -0.0108(2) 0.0002(2) -0.0072(2)
P1 0.0139(2) 0.0148(2) 0.0124(2) 0.00023(19) 0.00062(18) 0.00035(19)
P2 0.0147(2) 0.0159(2) 0.0130(2) -0.0021(2) 0.00138(19) -0.00084(19)
C1 0.0141(9) 0.0217(10) 0.0151(9) -0.0011(8) 0.0007(7) 0.0000(8)
C2 0.0219(11) 0.0242(11) 0.0152(9) 0.0019(9) -0.0019(8) 0.0042(9)
C3 0.0292(13) 0.0415(15) 0.0153(10) -0.0002(10) -0.0053(9) 0.0042(11)
C4 0.0216(13) 0.0438(15) 0.0215(11) -0.0097(11) -0.0053(9) -0.0021(10)
C5 0.0177(11) 0.0319(12) 0.0215(10) -0.0060(10) 0.0005(8) -0.0061(9)
C6 0.0160(9) 0.0182(10) 0.0139(8) -0.0038(8) 0.0012(7) 0.0001(8)
C7 0.0198(11) 0.0231(10) 0.0145(9) -0.0045(8) 0.0038(8) -0.0015(9)
C8 0.0244(11) 0.0231(10) 0.0174(9) -0.0083(8) 0.0057(9) -0.0010(10)
C9 0.0251(12) 0.0185(10) 0.0220(10) -0.0039(9) 0.0018(8) -0.0024(8)
C10 0.0215(10) 0.0171(8) 0.0157(8) -0.0020(7) -0.0001(9) 0.0017(9)
C11 0.0232(12) 0.0371(13) 0.0345(13) -0.0033(11) 0.0012(11) 0.0121(12)
C12 0.0165(10) 0.0201(9) 0.0234(10) -0.0001(9) -0.0012(8) 0.0009(8)
C13 0.0154(10) 0.0192(9) 0.0174(9) -0.0009(8) 0.0025(7) -0.0009(8)
C14 0.0201(10) 0.0227(11) 0.0266(11) 0.0041(10) 0.0079(9) -0.0011(10)
C15 0.0215(11) 0.0169(9) 0.0184(9) 0.0032(8) 0.0016(8) 0.0003(8)
C16 0.0375(13) 0.0233(10) 0.0158(9) 0.0037(10) -0.0002(10) 0.0013(10)
C17 0.0397(14) 0.0249(11) 0.0224(11) 0.0009(10) -0.0105(11) 0.0079(10)
C18 0.0438(16) 0.0235(11) 0.0252(12) 0.0001(10) 0.0062(11) 0.0037(11)
C19 0.0389(14) 0.0183(10) 0.0171(10) 0.0004(9) 0.0052(9) -0.0037(10)
C20 0.0228(11) 0.0222(10) 0.0147(9) -0.0026(8) 0.0047(8) -0.0033(8)
C21 0.0188(11) 0.0259(11) 0.0245(11) -0.0030(9) 0.0076(8) -0.0025(8)
C22 0.0140(10) 0.0217(10) 0.0237(10) -0.0047(9) 0.0012(8) -0.0005(8)
C23 0.0183(11) 0.0230(12) 0.0368(13) -0.0057(11) -0.0005(9) 0.0019(9)
C24 0.0349(15) 0.0292(13) 0.0497(18) 0.0114(14) -0.0017(14) 0.0010(11)

loop_
_atom_type_symbol
_atom_type_description
_atom_type_scat_dispersion_real
_atom_type_scat_dispersion_imag
_atom_type_scat_source
C C 0.0033 0.0016 'International Tables Vol C Tables 4.2.6.8 and 6.1.1.4'
H H 0.0000 0.0000 'International Tables Vol C Tables 4.2.6.8 and 6.1.1.4'
P P 0.1023 0.0942 'International Tables Vol C Tables 4.2.6.8 and 6.1.1.4'
Cl Cl 0.1484 0.1585 'International Tables Vol C Tables 4.2.6.8 and 6.1.1.4'
Fe Fe 0.3463 0.8444 'International Tables Vol C Tables 4.2.6.8 and 6.1.1.4'
Pt Pt -1.7033 8.3905 'International Tables Vol C Tables 4.2.6.8 and 6.1.1.4'

loop_
_geom_angle_atom_site_label_1
_geom_angle_atom_site_label_2
_geom_angle_atom_site_label_3
_geom_angle
_geom_angle_site_symmetry_1
_geom_angle_site_symmetry_3
_geom_angle_publ_flag
C1 Fe1 C6 109.20(9) . . ?
C1 Fe1 C10 104.46(9) . . ?
C6 Fe1 C10 41.48(9) . . ?
C1 Fe1 C2 41.77(9) . . ?
C6 Fe1 C2 105.80(9) . . ?
C10 Fe1 C2 130.33(9) . . ?
C1 Fe1 C5 41.71(9) . . ?
C6 Fe1 C5 142.23(9) . . ?
C10 Fe1 C5 112.00(10) . . ?
C2 Fe1 C5 69.34(11) . . ?
C1 Fe1 C7 143.56(9) . . ?
C6 Fe1 C7 42.07(8) . . ?
C10 Fe1 C7 69.37(10) . . ?
C2 Fe1 C7 114.05(10) . . ?
C5 Fe1 C7 174.61(10) . . ?
C1 Fe1 C8 171.03(9) . . ?
C6 Fe1 C8 69.14(9) . . ?
C10 Fe1 C8 68.23(9) . . ?
C2 Fe1 C8 147.04(9) . . ?
C5 Fe1 C8 134.92(10) . . ?
C7 Fe1 C8 40.17(9) . . ?
C1 Fe1 C3 69.64(10) . . ?
C6 Fe1 C3 132.90(10) . . ?
C10 Fe1 C3 171.04(10) . . ?
C2 Fe1 C3 40.87(10) . . ?
C5 Fe1 C3 68.46(11) . . ?
C7 Fe1 C3 111.05(10) . . ?
C8 Fe1 C3 118.25(10) . . ?
C1 Fe1 C9 130.85(9) . . ?
C6 Fe1 C9 69.28(9) . . ?
C10 Fe1 C9 40.66(8) . . ?
C2 Fe1 C9 170.35(9) . . ?
C5 Fe1 C9 109.10(10) . . ?
C7 Fe1 C9 68.30(10) . . ?
C8 Fe1 C9 40.19(9) . . ?
C3 Fe1 C9 148.26(10) . . ?
C1 Fe1 C4 69.31(10) . . ?
C6 Fe1 C4 172.90(11) . . ?
C10 Fe1 C4 145.40(11) . . ?
C2 Fe1 C4 68.28(11) . . ?
C5 Fe1 C4 40.59(10) . . ?
C7 Fe1 C4 135.75(10) . . ?
C8 Fe1 C4 113.46(11) . . ?
C3 Fe1 C4 40.01(12) . . ?
C9 Fe1 C4 117.17(11) . . ?
P1 Pt1 P2 99.54(2) . . ?
P1 Pt1 Cl2 172.48(2) . . ?
P2 Pt1 Cl2 87.79(2) . . ?
P1 Pt1 Cl1 87.39(2) . . ?
P2 Pt1 Cl1 171.66(2) . . ?
Cl2 Pt1 Cl1 85.44(2) . . ?
C1 P1 C15 103.82(11) . . ?
C1 P1 C13 103.02(10) . . ?
C15 P1 C13 79.14(10) . . ?
C1 P1 Pt1 118.71(7) . . ?
C15 P1 Pt1 123.46(8) . . ?
C13 P1 Pt1 120.92(8) . . ?
C6 P2 C22 103.02(10) . . ?
C6 P2 C20 102.92(10) . . ?
C22 P2 C20 78.18(11) . . ?
C6 P2 Pt1 119.00(7) . . ?
C22 P2 Pt1 120.11(8) . . ?
C20 P2 Pt1 125.27(8) . . ?
C2 C1 C5 107.2(2) . . ?
C2 C1 P1 124.90(17) . . ?
C5 C1 P1 127.58(18) . . ?
C2 C1 Fe1 70.41(13) . . ?
C5 C1 Fe1 70.29(13) . . ?
P1 C1 Fe1 119.16(12) . . ?
C1 C2 C3 108.1(2) . . ?
C1 C2 Fe1 67.82(13) . . ?
C3 C2 Fe1 70.92(15) . . ?
C4 C3 C2 107.9(2) . . ?
C4 C3 Fe1 70.13(15) . . ?
C2 C3 Fe1 68.22(14) . . ?
C3 C4 C5 108.5(2) . . ?
C3 C4 Fe1 69.85(15) . . ?
C5 C4 Fe1 68.05(13) . . ?
C4 C5 C1 108.3(2) . . ?
C4 C5 Fe1 71.36(14) . . ?
C1 C5 Fe1 67.99(13) . . ?
C10 C6 C7 107.07(19) . . ?
C10 C6 P2 124.68(16) . . ?
C7 C6 P2 127.94(17) . . ?
C10 C6 Fe1 70.17(13) . . ?
C7 C6 Fe1 70.42(13) . . ?
P2 C6 Fe1 119.64(11) . . ?
C8 C7 C6 107.50(19) . . ?
C8 C7 Fe1 70.81(14) . . ?
C6 C7 Fe1 67.51(12) . . ?
C7 C8 C9 109.14(19) . . ?
C7 C8 Fe1 69.02(13) . . ?
C9 C8 Fe1 69.92(13) . . ?
C8 C9 C10 107.7(2) . . ?
C8 C9 Fe1 69.89(14) . . ?
C10 C9 Fe1 68.19(13) . . ?
C6 C10 C9 108.54(19) . . ?
C6 C10 Fe1 68.35(12) . . ?
C9 C10 Fe1 71.15(14) . . ?
C13 C12 C11 111.5(2) . . ?
C12 C13 C14 118.50(19) . . ?
C12 C13 P1 119.36(16) . . ?
C14 C13 P1 88.47(14) . . ?
C15 C14 C13 98.18(17) . . ?
C16 C15 C14 112.8(2) . . ?
C16 C15 P1 115.86(17) . . ?
C14 C15 P1 88.48(14) . . ?
C15 C16 C17 113.9(2) . . ?
C18 C19 C20 113.1(2) . . ?
C19 C20 C21 114.6(2) . . ?
C19 C20 P2 115.39(16) . . ?
C21 C20 P2 88.01(15) . . ?
C22 C21 C20 98.35(17) . . ?
C23 C22 C21 118.9(2) . . ?
C23 C22 P2 120.38(17) . . ?
C21 C22 P2 88.44(14) . . ?
C22 C23 C24 112.8(2) . . ?

loop_
_geom_bond_atom_site_label_1
_geom_bond_atom_site_label_2
_geom_bond_distance
_geom_bond_site_symmetry_2
_geom_bond_publ_flag
Fe1 C1 1.997(2) . ?
Fe1 C6 2.001(2) . ?
Fe1 C10 2.026(2) . ?
Fe1 C2 2.032(2) . ?
Fe1 C5 2.028(2) . ?
Fe1 C7 2.041(2) . ?
Fe1 C8 2.064(2) . ?
Fe1 C3 2.068(3) . ?
Fe1 C9 2.065(2) . ?
Fe1 C4 2.072(2) . ?
Pt1 P1 2.2481(6) . ?
Pt1 P2 2.2506(6) . ?
Pt1 Cl2 2.3585(6) . ?
Pt1 Cl1 2.3652(6) . ?
P1 C1 1.796(2) . ?
P1 C15 1.848(2) . ?
P1 C13 1.851(2) . ?
P2 C6 1.799(2) . ?
P2 C22 1.856(2) . ?
P2 C20 1.866(2) . ?
C1 C2 1.437(3) . ?
C1 C5 1.433(3) . ?
C2 C3 1.432(3) . ?
C3 C4 1.416(4) . ?
C4 C5 1.423(3) . ?
C6 C10 1.426(3) . ?
C6 C7 1.451(3) . ?
C7 C8 1.410(3) . ?
C8 C9 1.419(3) . ?
C9 C10 1.422(3) . ?
C11 C12 1.523(3) . ?
C12 C13 1.510(3) . ?
C13 C14 1.557(3) . ?
C14 C15 1.561(3) . ?
C15 C16 1.522(3) . ?
C16 C17 1.518(4) . ?
C18 C19 1.510(4) . ?
C19 C20 1.525(3) . ?
C20 C21 1.552(3) . ?
C21 C22 1.549(3) . ?
C22 C23 1.502(3) . ?
C23 C24 1.527(4) . ?
